data_2218508
loop_
_publ_author_name
'Sun, Yu-Ying'
'Wang, Qiang'
'Wang, Da-Qi'

_publ_section_title
;
 4-Ethoxy-<i>N</i>-(3-phenylprop-2-enylidene)aniline
;
_journal_coeditor_code RZ2203
_journal_issue 6
_journal_name_full 'Acta Crystallographica Section E'
_journal_page_first o1094
_journal_paper_doi 10.1107/S1600536808014050
_journal_volume 64
_journal_year 2008
_chemical_formula_iupac 'C17 H17 N O'
_chemical_formula_moiety 'C17 H17 N O'
_chemical_formula_sum 'C17 H17 N O'
_chemical_formula_weight 251.32
_chemical_name_systematic
;
4-Ethoxy-<i>N</i>-(3-phenylprop-2-enylidene)aniline
;
_space_group_IT_number 14
_symmetry_cell_setting monoclinic
_symmetry_space_group_name_Hall '-P 2ybc'
_symmetry_space_group_name_H-M 'P 1 21/c 1'
_atom_sites_solution_hydrogens geom
_atom_sites_solution_primary direct
_atom_sites_solution_secondary difmap
_audit_creation_method SHELXL-97
_cell_angle_alpha 90.00
_cell_angle_beta 95.822(10)
_cell_angle_gamma 90.00
_cell_formula_units_Z 4
_cell_length_a 31.12(2)
_cell_length_b 7.198(6)
_cell_length_c 6.315(5)
_cell_measurement_reflns_used 1073
_cell_measurement_temperature 298(2)
_cell_measurement_theta_max 23.177
_cell_measurement_theta_min 2.632
_cell_volume 1407.3(19)
_computing_cell_refinement 'SAINT (Siemens, 1996)'
_computing_data_collection 'SMART (Siemens, 1996)'
_computing_data_reduction 'SAINT (Siemens, 1996)'
_computing_molecular_graphics 'SHELXTL (Sheldrick, 2008)'
_computing_publication_material 'SHELXTL (Sheldrick, 2008)'
_computing_structure_refinement 'SHELXL97 (Sheldrick, 2008)'
_computing_structure_solution 'SHELXS97 (Sheldrick, 2008)'
_diffrn_ambient_temperature 298(2)
_diffrn_measured_fraction_theta_full 0.983
_diffrn_measured_fraction_theta_max 0.983
_diffrn_measurement_device_type 'Siemens SMART CCD area-detector'
_diffrn_measurement_method '\f and \w'
_diffrn_radiation_monochromator graphite
_diffrn_radiation_source 'fine-focus sealed tube'
_diffrn_radiation_type MoK\a
_diffrn_radiation_wavelength 0.71073
_diffrn_reflns_av_R_equivalents 0.0724
_diffrn_reflns_av_sigmaI/netI 0.0845
_diffrn_reflns_limit_h_max 37
_diffrn_reflns_limit_h_min -36
_diffrn_reflns_limit_k_max 7
_diffrn_reflns_limit_k_min -8
_diffrn_reflns_limit_l_max 5
_diffrn_reflns_limit_l_min -7
_diffrn_reflns_number 6773
_diffrn_reflns_theta_full 25.01
_diffrn_reflns_theta_max 25.01
_diffrn_reflns_theta_min 1.97
_diffrn_standards_number 0
_exptl_absorpt_coefficient_mu 0.073
_exptl_absorpt_correction_T_max 0.9783
_exptl_absorpt_correction_T_min 0.9628
_exptl_absorpt_correction_type multi-scan
_exptl_absorpt_process_details '(SADABS; Sheldrick, 1996)'
_exptl_crystal_colour pale-yellow
_exptl_crystal_density_diffrn 1.186
_exptl_crystal_density_method 'not measured'
_exptl_crystal_description block
_exptl_crystal_F_000 536
_exptl_crystal_size_max 0.52
_exptl_crystal_size_mid 0.47
_exptl_crystal_size_min 0.30
_refine_diff_density_max 0.166
_refine_diff_density_min -0.346
_refine_ls_extinction_method none
_refine_ls_goodness_of_fit_ref 1.020
_refine_ls_hydrogen_treatment constr
_refine_ls_matrix_type full
_refine_ls_number_parameters 172
_refine_ls_number_reflns 2449
_refine_ls_number_restraints 0
_refine_ls_restrained_S_all 1.020
_refine_ls_R_factor_all 0.1538
_refine_ls_R_factor_gt 0.0762
_refine_ls_shift/su_max 0.000
_refine_ls_shift/su_mean 0.000
_refine_ls_structure_factor_coef Fsqd
_refine_ls_weighting_details 'calc w=1/[\s^2^(Fo^2^)+(0.0854P)^2^+0.6793P] where P=(Fo^2^+2Fc^2^)/3'
_refine_ls_weighting_scheme calc
_refine_ls_wR_factor_gt 0.1740
_refine_ls_wR_factor_ref 0.2209
_reflns_number_gt 1165
_reflns_number_total 2449
_reflns_threshold_expression I>2\s(I)
_cod_data_source_file rz2203.cif
_cod_data_source_block I
_cod_depositor_comments
;
The following automatic conversions were performed:
'_symmetry_cell_setting' value 'Monoclinic' changed to 'monoclinic'
according to '/home/saulius/struct/CIF-dictionaries/cif_core.dic'
dictionary named 'cif_core.dic' version 2.4.1 from 2010-06-29.

Automatic conversion script
Id: cif_fix_enum 1527 2010-12-29 10:47:43Z saulius 

The following automatic conversions were performed:

'_symmetry_cell_setting' value 'Monoclinic' changed to 'monoclinic'
according to /home/saulius/struct/CIF-dictionaries/cif_core.dic
dictionary named 'cif_core.dic' version 2.4.1 from 2010-06-29.

Automatic conversion script
Id: cif_fix_values 1715 2011-07-08 13:25:40Z adriana 
;
_cod_original_sg_symbol_H-M 'P 21/c'
_cod_database_code 2218508
_cod_database_fobs_code 2218508

loop_
_symmetry_equiv_pos_as_xyz
'x, y, z'
'-x, y+1/2, -z+1/2'
'-x, -y, -z'
'x, -y-1/2, z-1/2'

loop_
_atom_site_type_symbol
_atom_site_label
_atom_site_fract_x
_atom_site_fract_y
_atom_site_fract_z
_atom_site_U_iso_or_equiv
_atom_site_adp_type
_atom_site_calc_flag
_atom_site_refinement_flags
_atom_site_occupancy
N N1 0.26172(9) 0.5173(4) 0.8270(5) 0.0442(8) Uani d . 1
O O1 0.09317(8) 0.5040(4) 1.0522(4) 0.0547(8) Uani d . 1
C C1 0.27064(12) 0.5295(5) 0.6347(6) 0.0434(10) Uani d . 1
H H1 0.2481 0.5343 0.5262 0.052 Uiso calc R 1
C C2 0.31443(12) 0.5359(5) 0.5801(6) 0.0452(10) Uani d . 1
H H2 0.3364 0.5506 0.6903 0.054 Uiso calc R 1
C C3 0.32565(12) 0.5225(5) 0.3845(6) 0.0450(10) Uani d . 1
H H3 0.3033 0.5162 0.2750 0.054 Uiso calc R 1
C C4 0.36937(11) 0.5166(5) 0.3235(6) 0.0410(10) Uani d . 1
C C5 0.37720(13) 0.4321(6) 0.1308(6) 0.0503(11) Uani d . 1
H H5 0.3542 0.3854 0.0408 0.060 Uiso calc R 1
C C6 0.41851(14) 0.4178(6) 0.0742(6) 0.0588(12) Uani d . 1
H H6 0.4232 0.3602 -0.0532 0.071 Uiso calc R 1
C C7 0.45320(14) 0.4877(6) 0.2034(7) 0.0608(12) Uani d . 1
H H7 0.4811 0.4772 0.1643 0.073 Uiso calc R 1
C C8 0.44578(12) 0.5730(6) 0.3907(6) 0.0537(11) Uani d . 1
H H8 0.4688 0.6214 0.4788 0.064 Uiso calc R 1
C C9 0.40471(11) 0.5873(5) 0.4489(6) 0.0454(10) Uani d . 1
H H9 0.4004 0.6462 0.5762 0.054 Uiso calc R 1
C C10 0.21832(10) 0.5112(5) 0.8727(5) 0.0353(9) Uani d . 1
C C11 0.20976(11) 0.4159(5) 1.0554(5) 0.0387(9) Uani d . 1
H H11 0.2323 0.3578 1.1382 0.046 Uiso calc R 1
C C12 0.16848(11) 0.4062(5) 1.1158(6) 0.0431(10) Uani d . 1
H H12 0.1633 0.3379 1.2357 0.052 Uiso calc R 1
C C13 0.13480(11) 0.4965(5) 1.0008(6) 0.0390(9) Uani d . 1
C C14 0.14323(11) 0.5926(5) 0.8180(6) 0.0414(9) Uani d . 1
H H14 0.1208 0.6528 0.7370 0.050 Uiso calc R 1
C C15 0.18419(11) 0.5995(5) 0.7561(5) 0.0398(9) Uani d . 1
H H15 0.1891 0.6647 0.6337 0.048 Uiso calc R 1
C C16 0.08474(13) 0.4248(7) 1.2501(7) 0.0698(14) Uani d . 1
H H16A 0.1052 0.4718 1.3637 0.084 Uiso calc R 1
H H16B 0.0876 0.2907 1.2451 0.084 Uiso calc R 1
C C17 0.03980(16) 0.4766(9) 1.2899(9) 0.119(2) Uani d . 1
H H17A 0.0333 0.4245 1.4229 0.179 Uiso calc R 1
H H17B 0.0198 0.4293 1.1769 0.179 Uiso calc R 1
H H17C 0.0374 0.6095 1.2955 0.179 Uiso calc R 1

loop_
_atom_site_aniso_label
_atom_site_aniso_U_11
_atom_site_aniso_U_22
_atom_site_aniso_U_33
_atom_site_aniso_U_12
_atom_site_aniso_U_13
_atom_site_aniso_U_23
N1 0.048(2) 0.048(2) 0.0374(19) 0.0020(15) 0.0063(14) -0.0004(16)
O1 0.0566(18) 0.057(2) 0.0525(18) 0.0042(13) 0.0146(13) 0.0112(15)
C1 0.047(2) 0.039(3) 0.044(2) 0.0006(17) 0.0020(18) -0.0006(19)
C2 0.050(2) 0.045(3) 0.041(2) -0.0010(18) 0.0020(18) 0.0020(19)
C3 0.049(2) 0.042(3) 0.042(2) -0.0004(18) -0.0036(18) 0.0033(19)
C4 0.051(2) 0.035(2) 0.037(2) 0.0016(17) 0.0039(18) 0.0060(18)
C5 0.064(3) 0.049(3) 0.037(2) -0.003(2) 0.003(2) -0.001(2)
C6 0.084(3) 0.052(3) 0.043(3) 0.008(2) 0.020(2) 0.001(2)
C7 0.059(3) 0.068(3) 0.057(3) 0.009(2) 0.016(2) 0.011(3)
C8 0.046(2) 0.063(3) 0.052(3) 0.0026(19) 0.0015(19) 0.001(2)
C9 0.046(2) 0.046(3) 0.044(2) 0.0013(18) 0.0048(18) -0.0039(19)
C10 0.040(2) 0.028(2) 0.037(2) 0.0033(15) 0.0005(16) -0.0010(17)
C11 0.046(2) 0.038(2) 0.031(2) 0.0041(16) 0.0019(16) 0.0030(17)
C12 0.057(3) 0.036(2) 0.036(2) 0.0005(18) 0.0066(18) 0.0039(18)
C13 0.041(2) 0.035(2) 0.042(2) -0.0028(17) 0.0089(18) -0.0037(18)
C14 0.050(2) 0.035(2) 0.039(2) 0.0034(17) 0.0006(17) -0.0016(18)
C15 0.059(2) 0.030(2) 0.031(2) 0.0018(17) 0.0074(17) 0.0044(17)
C16 0.064(3) 0.083(4) 0.066(3) -0.001(2) 0.022(2) 0.016(3)
C17 0.083(4) 0.168(7) 0.116(5) 0.020(4) 0.057(3) 0.049(5)

loop_
_atom_type_symbol
_atom_type_description
_atom_type_scat_dispersion_real
_atom_type_scat_dispersion_imag
_atom_type_scat_source
C C 0.0033 0.0016 'International Tables Vol C Tables 4.2.6.8 and 6.1.1.4'
H H 0.0000 0.0000 'International Tables Vol C Tables 4.2.6.8 and 6.1.1.4'
N N 0.0061 0.0033 'International Tables Vol C Tables 4.2.6.8 and 6.1.1.4'
O O 0.0106 0.0060 'International Tables Vol C Tables 4.2.6.8 and 6.1.1.4'

loop_
_geom_angle_atom_site_label_1
_geom_angle_atom_site_label_2
_geom_angle_atom_site_label_3
_geom_angle
C1 N1 C10 120.1(3)
C13 O1 C16 117.2(3)
N1 C1 C2 122.2(3)
N1 C1 H1 118.9
C2 C1 H1 118.9
C3 C2 C1 124.6(4)
C3 C2 H2 117.7
C1 C2 H2 117.7
C2 C3 C4 126.4(4)
C2 C3 H3 116.8
C4 C3 H3 116.8
C9 C4 C5 117.2(3)
C9 C4 C3 123.3(3)
C5 C4 C3 119.5(3)
C6 C5 C4 120.5(4)
C6 C5 H5 119.8
C4 C5 H5 119.8
C5 C6 C7 121.1(4)
C5 C6 H6 119.5
C7 C6 H6 119.5
C8 C7 C6 118.8(4)
C8 C7 H7 120.6
C6 C7 H7 120.6
C9 C8 C7 120.6(4)
C9 C8 H8 119.7
C7 C8 H8 119.7
C8 C9 C4 121.8(4)
C8 C9 H9 119.1
C4 C9 H9 119.1
C15 C10 C11 117.8(3)
C15 C10 N1 125.2(3)
C11 C10 N1 117.0(3)
C12 C11 C10 121.1(3)
C12 C11 H11 119.4
C10 C11 H11 119.4
C13 C12 C11 120.7(3)
C13 C12 H12 119.6
C11 C12 H12 119.6
O1 C13 C12 125.6(3)
O1 C13 C14 116.1(3)
C12 C13 C14 118.3(3)
C15 C14 C13 120.9(3)
C15 C14 H14 119.6
C13 C14 H14 119.6
C14 C15 C10 121.1(3)
C14 C15 H15 119.4
C10 C15 H15 119.4
O1 C16 C17 107.9(4)
O1 C16 H16A 110.1
C17 C16 H16A 110.1
O1 C16 H16B 110.1
C17 C16 H16B 110.1
H16A C16 H16B 108.4
C16 C17 H17A 109.5
C16 C17 H17B 109.5
H17A C17 H17B 109.5
C16 C17 H17C 109.5
H17A C17 H17C 109.5
H17B C17 H17C 109.5

loop_
_geom_bond_atom_site_label_1
_geom_bond_atom_site_label_2
_geom_bond_distance
N1 C1 1.276(4)
N1 C10 1.410(4)
O1 C13 1.368(4)
O1 C16 1.422(4)
C1 C2 1.440(5)
C1 H1 0.9300
C2 C3 1.321(5)
C2 H2 0.9300
C3 C4 1.452(5)
C3 H3 0.9300
C4 C9 1.386(5)
C4 C5 1.404(5)
C5 C6 1.373(5)
C5 H5 0.9300
C6 C7 1.380(6)
C6 H6 0.9300
C7 C8 1.373(5)
C7 H7 0.9300
C8 C9 1.369(5)
C8 H8 0.9300
C9 H9 0.9300
C10 C15 1.384(5)
C10 C11 1.391(4)
C11 C12 1.378(4)
C11 H11 0.9300
C12 C13 1.376(5)
C12 H12 0.9300
C13 C14 1.393(5)
C14 C15 1.372(4)
C14 H14 0.9300
C15 H15 0.9300
C16 C17 1.493(6)
C16 H16A 0.9700
C16 H16B 0.9700
C17 H17A 0.9600
C17 H17B 0.9600
C17 H17C 0.9600

loop_
_geom_torsion_atom_site_label_1
_geom_torsion_atom_site_label_2
_geom_torsion_atom_site_label_3
_geom_torsion_atom_site_label_4
_geom_torsion
C10 N1 C1 C2 -179.9(3)
N1 C1 C2 C3 170.1(4)
C1 C2 C3 C4 -175.9(3)
C2 C3 C4 C9 -23.3(6)
C2 C3 C4 C5 155.2(4)
C9 C4 C5 C6 1.4(5)
C3 C4 C5 C6 -177.2(4)
C4 C5 C6 C7 -0.7(6)
C5 C6 C7 C8 -0.2(6)
C6 C7 C8 C9 0.4(6)
C7 C8 C9 C4 0.3(6)
C5 C4 C9 C8 -1.2(5)
C3 C4 C9 C8 177.3(4)
C1 N1 C10 C15 -32.2(5)
C1 N1 C10 C11 151.0(3)
C15 C10 C11 C12 1.4(5)
N1 C10 C11 C12 178.5(3)
C10 C11 C12 C13 -2.4(5)
C16 O1 C13 C12 5.5(5)
C16 O1 C13 C14 -173.2(3)
C11 C12 C13 O1 -176.5(3)
C11 C12 C13 C14 2.1(5)
O1 C13 C14 C15 177.7(3)
C12 C13 C14 C15 -1.0(5)
C13 C14 C15 C10 0.1(5)
C11 C10 C15 C14 -0.3(5)
N1 C10 C15 C14 -177.1(3)
C13 O1 C16 C17 170.5(4)

loop_
_cod_related_entry_id
_cod_related_entry_database
_cod_related_entry_code
1 ChemSpider 30655511
